data_7129345
loop_
_publ_author_name
'Yang, Yang'
'Li, Hanning'
'Jing, Xu'
'Wu, Yuchen'
'Shi, Youpeng'
'Duan, Chunying'

_publ_section_title
;
 Dye-loaded metal-organic helical capsules applied to the combination of
 photocatalytic H2S splitting and nitroaromatic hydrogenation
;
_journal_name_full 'Chemical Communications'
_journal_paper_doi 10.1039/D1CC06166F
_journal_year 2021
_chemical_formula_moiety 'C79 H64 Fe2 N23 O6, O, 4(B F4)'
_chemical_formula_sum 'C79 H64 B4 F16 Fe2 N23 O7'
_chemical_formula_weight 1906.44
_space_group_crystal_system triclinic
_space_group_IT_number 2
_space_group_name_Hall '-P 1'
_space_group_name_H-M_alt 'P -1'
_atom_sites_solution_hydrogens geom
_audit_creation_date 2021-10-24
_audit_creation_method
;
Olex2 1.2
(compiled 2018.05.29 svn.r3508 for OlexSys, GUI svn.r5506)
;
_audit_update_record
;
2021-10-24 deposited with the CCDC.	2021-12-01 downloaded from the CCDC.
;
_cell_angle_alpha 104.066(5)
_cell_angle_beta 100.757(4)
_cell_angle_gamma 94.934(4)
_cell_formula_units_Z 2
_cell_length_a 12.7733(13)
_cell_length_b 19.091(2)
_cell_length_c 22.774(3)
_cell_measurement_reflns_used 8492
_cell_measurement_temperature 120(2)
_cell_measurement_theta_max 23.26
_cell_measurement_theta_min 2.22
_cell_volume 5241.8(10)
_computing_cell_refinement 'SAINT V8.38A (?, 2016)'
_computing_data_reduction 'SAINT V8.38A (?, 2016)'
_computing_molecular_graphics 'Olex2 (Dolomanov et al., 2009)'
_computing_publication_material 'Olex2 (Dolomanov et al., 2009)'
_computing_structure_refinement 'XL (Sheldrick, 2008)'
_computing_structure_solution 'XT (Sheldrick, 2015)'
_diffrn_ambient_temperature 120.0
_diffrn_measured_fraction_theta_full 0.993
_diffrn_measured_fraction_theta_max 0.993
_diffrn_measurement_device_type 'Bruker APEX-II CCD'
_diffrn_measurement_method '\f and \w scans'
_diffrn_radiation_type MoK\a
_diffrn_radiation_wavelength 0.71073
_diffrn_reflns_av_R_equivalents 0.1043
_diffrn_reflns_av_unetI/netI 0.0828
_diffrn_reflns_Laue_measured_fraction_full 0.993
_diffrn_reflns_Laue_measured_fraction_max 0.993
_diffrn_reflns_limit_h_max 15
_diffrn_reflns_limit_h_min -15
_diffrn_reflns_limit_k_max 22
_diffrn_reflns_limit_k_min -22
_diffrn_reflns_limit_l_max 27
_diffrn_reflns_limit_l_min -27
_diffrn_reflns_number 106089
_diffrn_reflns_point_group_measured_fraction_full 0.993
_diffrn_reflns_point_group_measured_fraction_max 0.993
_diffrn_reflns_theta_full 25.144
_diffrn_reflns_theta_max 25.144
_diffrn_reflns_theta_min 2.218
_diffrn_standards_number 0
_exptl_absorpt_coefficient_mu 4.476
_exptl_absorpt_correction_T_max 0.0096
_exptl_absorpt_correction_T_min 0.0014
_exptl_absorpt_correction_type none
_exptl_absorpt_process_details
;
SADABS-2016/2 (Bruker,2016/2) was used for absorption correction.
wR2(int) was 0.1006 before and 0.0741 after correction.
The Ratio of minimum to maximum transmission is 0.1458.
The \l/2 correction factor is Not present.
;
_exptl_crystal_colour red
_exptl_crystal_density_diffrn 2.077
_exptl_crystal_description block
_exptl_crystal_F_000 3182
_refine_diff_density_max 0.914
_refine_diff_density_min -0.445
_refine_diff_density_rms 0.091
_refine_ls_extinction_method none
_refine_ls_goodness_of_fit_ref 1.023
_refine_ls_hydrogen_treatment constr
_refine_ls_matrix_type full
_refine_ls_number_parameters 1180
_refine_ls_number_reflns 18645
_refine_ls_number_restraints 60
_refine_ls_restrained_S_all 1.023
_refine_ls_R_factor_all 0.1705
_refine_ls_R_factor_gt 0.1133
_refine_ls_shift/su_max 0.001
_refine_ls_shift/su_mean 0.000
_refine_ls_structure_factor_coef Fsqd
_refine_ls_weighting_details 'w=1/[\s^2^(Fo^2^)+(0.2000P)^2^] where P=(Fo^2^+2Fc^2^)/3'
_refine_ls_weighting_scheme calc
_refine_ls_wR_factor_gt 0.3021
_refine_ls_wR_factor_ref 0.3456
_reflns_Friedel_coverage 0.000
_reflns_number_gt 9679
_reflns_number_total 18645
_reflns_threshold_expression 'I > 2\s(I)'
_cod_data_source_file d1cc06166f2.cif
_cod_data_source_block 1021d
_cod_depositor_comments
;

2024-09-02
Formula changed to actual composition, that in the orginal file makes no sense
                 miguel
;
_cod_original_formula_weight 3277.88
_cod_original_cell_volume 5241.7(10)
_cod_original_formula_sum 'C33 H33 B0.50 F0.50 Fe33 N33 O33'
_cod_database_code 7129345
_shelx_shelxl_version_number 2018/3
_shelx_space_group_comment
;
The symmetry employed for this shelxl refinement is uniquely defined
by the following loop, which should always be used as a source of
symmetry information in preference to the above space-group names.
They are only intended as comments.
;
_olex2_refinement_description
;
1. Fixed Uiso
 At 1.2 times of:
  All C(H) groups, All C(H,H) groups, All N(H) groups
2. Uiso/Uaniso restraints and constraints
F27 \\sim F24 \\sim B7 \\sim F25 \\sim F26: within 2.8A with sigma of 0.04 and
sigma for terminal atoms of 0.08
3.a Secondary CH2 refined with riding coordinates:
 C028(H02A,H02B), C02F(H02D,H02F), C02P(H02L,H02O), C037(H03A,H03B), C03G(H03G,
 H03H), C03H(H03I,H03J)
3.b Aromatic/amide H refined with riding coordinates:
 N19(H19), N00G(H00G), C42(H42), C41(H41), C43(H43), C019(H019), C01C(H01C),
 N20(H20), C01J(H01J), N21(H21), C01P(H01P), C01S(H01S), C01U(H01U), C01W(H01W),
  C01X(H01X), C01Y(H01Y), C01Z(H01Z), C020(H020), C021(H021), C022(H022),
 C023(H023), C024(H024), C02A(H02C), C02E(H02E), C02G(H02G), C02H(H02H),
 C02I(H02I), C02J(H02J), C02K(H02K), C02M(H02M), C02N(H02N), C02Q(H02Q),
 C02R(H02R), C02T(H02T), C02U(H02U), C02V(H02V), C02W(H02W), C02X(H02X),
 C02Y(H02Y), C030(H030), C031(H031), C034(H034), C036(H036), C038(H038),
 C03A(H03C), C03B(H03D), C03C(H03E), C03F(H03F), C03I(H03K), C03J(H03L),
 C03M(H03M), C03Q(H03Q)
;
_smtbx_masks_void_probe_radius 1.2
_smtbx_masks_void_truncation_radius 1.2
_olex2_submission_special_instructions 'No special instructions were received'

loop_
_space_group_symop_operation_xyz
'x, y, z'
'-x, -y, -z'

loop_
_atom_site_label
_atom_site_type_symbol
_atom_site_fract_x
_atom_site_fract_y
_atom_site_fract_z
_atom_site_U_iso_or_equiv
_atom_site_adp_type
_atom_site_occupancy
_atom_site_site_symmetry_order
_atom_site_calc_flag
_atom_site_refinement_flags_posn
_atom_site_refinement_flags_adp
_atom_site_refinement_flags_occupancy
_atom_site_disorder_assembly
_atom_site_disorder_group
Fe01 Fe 0.19291(7) 0.82040(5) 0.45392(5) 0.0619(3) Uani 1 1 d . . . . .
Fe02 Fe 0.67842(8) 0.69120(6) 0.94999(5) 0.0764(4) Uani 1 1 d . . . . .
O003 O 0.6312(4) 0.5766(2) 0.4365(2) 0.0691(12) Uani 1 1 d . . . . .
F1 F 0.8410(4) 0.9919(3) 0.6851(3) 0.1092(17) Uani 1 1 d . . . . .
O005 O 0.5823(4) 0.5689(3) 0.5464(2) 0.0739(13) Uani 1 1 d . . . . .
O006 O 0.2159(4) 0.5059(3) 0.6816(3) 0.0831(14) Uani 1 1 d . . . . .
O007 O 0.8147(4) 0.7856(3) 0.6721(2) 0.0789(14) Uani 1 1 d . . . . .
F13 F 0.6030(5) 0.8049(3) 0.4504(3) 0.123(2) Uani 1 1 d . . . . .
N19 N 0.5368(4) 0.5564(3) 0.6328(2) 0.0618(14) Uani 1 1 d . . . . .
H19 H 0.492067 0.517180 0.611000 0.074 Uiso 1 1 calc R . . . .
F12 F 0.6485(4) 0.7024(2) 0.3951(3) 0.1129(17) Uani 1 1 d . . . . .
N22 N 0.2763(4) 0.7392(3) 0.4583(3) 0.0590(13) Uani 1 1 d . . . . .
N18 N 0.5431(4) 0.5772(3) 0.6941(3) 0.0626(14) Uani 1 1 d . . . . .
N23 N 0.2566(5) 0.5449(3) 0.6034(3) 0.0728(16) Uani 1 1 d . . . . .
N00E N 0.2638(4) 0.5981(3) 0.5721(3) 0.0645(14) Uani 1 1 d . . . . .
N00F N 0.3078(5) 0.8955(3) 0.5104(2) 0.0630(14) Uani 1 1 d . . . . .
N00G N 0.6980(5) 0.8556(3) 0.6393(3) 0.0741(16) Uani 1 1 d . . . . .
H00G H 0.746806 0.894459 0.654717 0.089 Uiso 1 1 calc R . . . .
N00H N 0.0720(4) 0.7503(3) 0.3980(3) 0.0690(15) Uani 1 1 d . . . . .
N00I N 0.5996(4) 0.8634(3) 0.6093(3) 0.0716(16) Uani 1 1 d . . . . .
N00J N 0.2678(4) 0.8252(3) 0.3871(3) 0.0623(14) Uani 1 1 d . . . . .
F5 F 0.7806(4) 0.5952(4) 1.1807(3) 0.1213(19) Uani 1 1 d . . . . .
F3 F 0.9547(5) 1.0951(3) 0.7316(3) 0.1246(19) Uani 1 1 d . . . . .
N00M N 0.1211(5) 0.9064(3) 0.4481(3) 0.0720(16) Uani 1 1 d . . . . .
N00N N 0.1143(5) 0.8025(3) 0.5163(3) 0.0718(16) Uani 1 1 d . . . . .
N00O N 0.5688(4) 0.6223(3) 0.8855(3) 0.0671(15) Uani 1 1 d . . . . .
N00Q N 0.1948(6) 0.8880(4) 0.7093(3) 0.0850(19) Uani 1 1 d . . . . .
C00R C 0.3249(5) 0.6336(3) 0.4905(3) 0.0625(17) Uani 1 1 d . . . . .
N00S N 0.7761(5) 0.6187(4) 0.9419(3) 0.0795(18) Uani 1 1 d . . . . .
C40 C 0.4837(5) 0.5553(4) 0.7814(3) 0.0635(17) Uani 1 1 d . . . . .
C00U C 0.3399(5) 0.7774(4) 0.3782(3) 0.0672(18) Uani 1 1 d . . . . .
C42 C 0.2696(5) 0.6943(3) 0.4938(3) 0.0590(16) Uani 1 1 d . . . . .
H42 H 0.224921 0.703534 0.523035 0.071 Uiso 1 1 calc R . . . .
C41 C 0.4020(5) 0.8859(4) 0.5410(3) 0.0636(17) Uani 1 1 d . . . . .
H41 H 0.415218 0.837290 0.539371 0.076 Uiso 1 1 calc R . . . .
N00X N 0.2861(5) 0.7687(4) 0.8482(3) 0.0802(18) Uani 1 1 d . . . . .
N00Y N 0.6925(6) 0.8930(4) 0.8107(3) 0.0844(19) Uani 1 1 d . . . . .
N00Z N 0.7532(4) 0.7230(4) 0.8914(3) 0.0753(18) Uani 1 1 d . . . . .
N010 N 0.1835(5) 0.7661(4) 0.8171(3) 0.0850(19) Uani 1 1 d . . . . .
O011 O 0.3191(6) 0.9757(3) 0.8637(3) 0.112(2) Uani 1 1 d . . . . .
N012 N 0.5887(5) 0.7703(3) 0.9572(3) 0.0746(17) Uani 1 1 d . . . . .
C43 C 0.3109(5) 0.5842(4) 0.5279(3) 0.0644(17) Uani 1 1 d . . . . .
H43 H 0.338525 0.539031 0.518678 0.077 Uiso 1 1 calc R . . . .
F14 F 0.7193(5) 0.7426(4) 0.4959(3) 0.147(2) Uani 1 1 d . . . . .
F2 F 0.8824(5) 1.0363(4) 0.7874(3) 0.146(3) Uani 1 1 d . . . . .
O016 O 0.0472(5) 0.7162(5) 0.7370(3) 0.121(3) Uani 1 1 d . . . . .
N017 N 0.5987(5) 0.6519(4) 1.0047(3) 0.0790(18) Uani 1 1 d . . . . .
C018 C 0.3417(5) 0.7251(3) 0.4163(3) 0.0626(17) Uani 1 1 d . . . . .
C019 C 0.1397(6) 0.8346(4) 0.5771(4) 0.0697(19) Uani 1 1 d . . . . .
H019 H 0.200311 0.871302 0.593640 0.084 Uiso 1 1 calc R . . . .
C01A C 0.7250(6) 0.7903(4) 0.6466(4) 0.074(2) Uani 1 1 d . . . . .
C01B C 0.7756(5) 0.7649(5) 1.0194(3) 0.074(2) Uani 1 1 d . . . . .
C01C C 0.4805(5) 0.5386(4) 0.7155(3) 0.0597(16) Uani 1 1 d . . . . .
H01C H 0.431673 0.498677 0.687964 0.072 Uiso 1 1 calc R . . . .
N20 N 0.2118(6) 0.9201(4) 0.7711(3) 0.088(2) Uani 1 1 d . . . . .
H20 H 0.156135 0.921318 0.788810 0.106 Uiso 1 1 calc R . . . .
C01E C 0.2151(6) 0.5558(4) 0.6543(3) 0.0717(19) Uani 1 1 d . . . . .
C01F C 0.1865(6) 0.9722(4) 0.4775(4) 0.0714(19) Uani 1 1 d . . . . .
C01G C 0.5943(6) 0.5917(4) 0.6028(3) 0.0652(17) Uani 1 1 d . . . . .
F6 F 0.7984(5) 0.5190(5) 1.0912(3) 0.161(3) Uani 1 1 d . . . . .
C01I C 0.8257(5) 0.6788(5) 0.8710(4) 0.078(2) Uani 1 1 d . . . . .
C01J C 0.5630(5) 0.6057(4) 0.8245(3) 0.0631(17) Uani 1 1 d . . . . .
H01J H 0.616554 0.629966 0.809756 0.076 Uiso 1 1 calc R . . . .
F11 F 0.7701(6) 0.8054(3) 0.4307(4) 0.170(3) Uani 1 1 d . . . . .
N21 N 0.6815(6) 0.9551(5) 0.7899(4) 0.104(2) Uani 1 1 d . . . . .
H21 H 0.736065 0.974365 0.777734 0.125 Uiso 1 1 calc R . . . .
C01M C 0.8387(6) 0.6195(5) 0.8994(4) 0.078(2) Uani 1 1 d . . . . .
C01N C 0.4923(5) 0.5871(4) 0.9063(3) 0.0677(18) Uani 1 1 d . . . . .
F4 F 1.0059(6) 0.9906(4) 0.7395(4) 0.170(3) Uani 1 1 d . . . . .
C01P C 0.3899(6) 0.6220(4) 0.4471(4) 0.081(2) Uani 1 1 d . . . . .
H01P H 0.426947 0.580562 0.442129 0.097 Uiso 1 1 calc R . . . .
C01Q C 0.4805(6) 0.9406(4) 0.5742(4) 0.073(2) Uani 1 1 d . . . . .
O01R O 0.5887(7) 1.0401(5) 0.7665(5) 0.148(3) Uani 1 1 d . . . . .
C01S C 0.5830(7) 0.9284(4) 0.6067(4) 0.083(2) Uani 1 1 d . . . . .
H01S H 0.638247 0.968371 0.626167 0.100 Uiso 1 1 calc R . . . .
C01T C 0.2901(6) 0.9656(4) 0.5122(4) 0.073(2) Uani 1 1 d . . . . .
C01U C 0.3994(6) 0.7748(4) 0.3327(4) 0.0733(19) Uani 1 1 d . . . . .
H01U H 0.450130 0.741397 0.327561 0.088 Uiso 1 1 calc R . . . .
C01V C 0.6330(6) 0.8334(5) 1.0025(4) 0.083(2) Uani 1 1 d . . . . .
C01W C 0.4925(6) 0.7693(4) 0.9242(3) 0.072(2) Uani 1 1 d . . . . .
H01W H 0.463272 0.726764 0.891534 0.087 Uiso 1 1 calc R . . . .
C01X C 0.7751(6) 0.8639(4) 0.8045(4) 0.077(2) Uani 1 1 d . . . . .
H01X H 0.826470 0.884177 0.785860 0.092 Uiso 1 1 calc R . . . .
C01Y C 0.4050(6) 0.5197(4) 0.8039(3) 0.0700(18) Uani 1 1 d . . . . .
H01Y H 0.348801 0.484868 0.776131 0.084 Uiso 1 1 calc R . . . .
C01Z C 0.4009(6) 0.6695(4) 0.4116(3) 0.0731(19) Uani 1 1 d . . . . .
H01Z H 0.449121 0.663418 0.384188 0.088 Uiso 1 1 calc R . . . .
C020 C 0.4366(7) 0.5789(5) 1.0062(4) 0.081(2) Uani 1 1 d . . . . .
H020 H 0.374118 0.545496 0.983993 0.097 Uiso 1 1 calc R . . . .
C021 C 0.3086(6) 0.8690(4) 0.3041(4) 0.0733(19) Uani 1 1 d . . . . .
H021 H 0.295183 0.901046 0.278358 0.088 Uiso 1 1 calc R . . . .
C022 C 0.2543(6) 0.8696(4) 0.3504(3) 0.0666(18) Uani 1 1 d . . . . .
H022 H 0.204474 0.903427 0.356616 0.080 Uiso 1 1 calc R . . . .
C023 C 0.3225(6) 0.8203(5) 0.8954(4) 0.082(2) Uani 1 1 d . . . . .
H023 H 0.278670 0.856917 0.906760 0.098 Uiso 1 1 calc R . . . .
C024 C 0.8513(7) 0.5132(6) 0.9611(4) 0.099(3) Uani 1 1 d . . . . .
H024 H 0.855061 0.477773 0.984082 0.118 Uiso 1 1 calc R . . . .
C025 C 0.0265(6) 0.7512(4) 0.4922(4) 0.078(2) Uani 1 1 d . . . . .
C026 C 0.0768(7) 0.8142(5) 0.6174(4) 0.088(2) Uani 1 1 d . . . . .
C027 C 0.7929(6) 0.7995(5) 0.8255(4) 0.087(3) Uani 1 1 d . . . . .
C028 C 0.6399(6) 0.7249(4) 0.6198(4) 0.081(2) Uani 1 1 d . . . . .
H02A H 0.573010 0.736351 0.633929 0.098 Uiso 1 1 calc R . . . .
H02B H 0.624036 0.714251 0.574066 0.098 Uiso 1 1 calc R . . . .
C029 C 0.4288(6) 0.8264(4) 0.9332(4) 0.077(2) Uani 1 1 d . . . . .
C02A C 0.8835(6) 0.6934(6) 0.8269(4) 0.092(3) Uani 1 1 d . . . . .
H02C H 0.933711 0.662848 0.813036 0.110 Uiso 1 1 calc R . . . .
C02B C 0.0028(6) 0.7226(4) 0.4260(4) 0.077(2) Uani 1 1 d . . . . .
C02C C 0.5055(6) 0.6067(4) 0.9743(3) 0.075(2) Uani 1 1 d . . . . .
C02D C 0.7396(7) 0.8286(6) 1.0355(4) 0.101(3) Uani 1 1 d . . . . .
C02E C 0.0554(7) 0.7272(5) 0.3362(4) 0.086(2) Uani 1 1 d . . . . .
H02E H 0.104969 0.746850 0.316052 0.103 Uiso 1 1 calc R . . . .
C02F C 0.6728(7) 0.6591(5) 0.6383(4) 0.084(2) Uani 1 1 d . . . . .
H02D H 0.676767 0.666538 0.683248 0.100 Uiso 1 1 calc R . . . .
H02F H 0.745299 0.652092 0.630381 0.100 Uiso 1 1 calc R . . . .
C02G C 0.7386(6) 0.7816(4) 0.8683(3) 0.0698(19) Uani 1 1 d . . . . .
H02G H 0.688138 0.811936 0.882178 0.084 Uiso 1 1 calc R . . . .
C02H C 0.3836(7) 0.8213(5) 0.2949(4) 0.085(2) Uani 1 1 d . . . . .
H02H H 0.423185 0.820659 0.263412 0.102 Uiso 1 1 calc R . . . .
C02I C 0.4595(8) 1.0120(4) 0.5761(5) 0.094(3) Uani 1 1 d . . . . .
H02I H 0.512134 1.052325 0.599059 0.113 Uiso 1 1 calc R . . . .
C02J C 0.4106(6) 0.5359(4) 0.8660(4) 0.074(2) Uani 1 1 d . . . . .
H02J H 0.358305 0.512015 0.881811 0.089 Uiso 1 1 calc R . . . .
C02K C 0.8649(6) 0.7533(5) 0.8047(4) 0.079(2) Uani 1 1 d . . . . .
H02K H 0.902011 0.763347 0.774560 0.095 Uiso 1 1 calc R . . . .
C02L C 0.3091(8) 0.9500(5) 0.8065(4) 0.088(2) Uani 1 1 d . . . . .
C02M C 0.9128(7) 0.5136(6) 0.9173(5) 0.105(3) Uani 1 1 d . . . . .
H02M H 0.959678 0.478163 0.909115 0.126 Uiso 1 1 calc R . . . .
C02N C 0.1041(8) 0.8512(5) 0.6835(5) 0.095(3) Uani 1 1 d . . . . .
H02N H 0.051877 0.847460 0.707724 0.114 Uiso 1 1 calc R . . . .
C02O C 0.1384(8) 0.7175(6) 0.7645(4) 0.105(3) Uani 1 1 d . . . . .
C02P C 0.1692(8) 0.6238(5) 0.6762(4) 0.092(2) Uani 1 1 d . . . . .
H02L H 0.189484 0.659473 0.653758 0.111 Uiso 1 1 calc R . . . .
H02O H 0.089750 0.612926 0.666420 0.111 Uiso 1 1 calc R . . . .
C02Q C 0.0242(7) 0.9069(5) 0.4157(4) 0.084(2) Uani 1 1 d . . . . .
H02Q H -0.020006 0.861501 0.395994 0.101 Uiso 1 1 calc R . . . .
C02R C 0.9045(6) 0.5670(5) 0.8855(4) 0.085(2) Uani 1 1 d . . . . .
H02R H 0.944114 0.567463 0.854162 0.102 Uiso 1 1 calc R . . . .
B1 B 0.9229(8) 1.0274(6) 0.7367(5) 0.080(3) Uani 1 1 d . . . . .
C02T C 0.4745(8) 0.8904(5) 0.9802(5) 0.100(3) Uani 1 1 d . . . . .
H02T H 0.436850 0.931326 0.988273 0.120 Uiso 1 1 calc R . . . .
C02U C -0.0170(8) 0.9712(6) 0.4089(4) 0.102(3) Uani 1 1 d . . . . .
H02U H -0.086680 0.970125 0.384715 0.122 Uiso 1 1 calc R . . . .
C02V C 0.1476(8) 1.0369(5) 0.4725(4) 0.093(3) Uani 1 1 d . . . . .
H02V H 0.190752 1.082450 0.492939 0.112 Uiso 1 1 calc R . . . .
C02W C 0.4585(8) 0.5994(6) 1.0686(4) 0.097(3) Uani 1 1 d . . . . .
H02W H 0.408565 0.584273 1.090690 0.117 Uiso 1 1 calc R . . . .
C02X C -0.0363(7) 0.7311(6) 0.5317(5) 0.104(3) Uani 1 1 d . . . . .
H02X H -0.097479 0.694881 0.514600 0.125 Uiso 1 1 calc R . . . .
C02Y C 0.3657(8) 1.0229(4) 0.5458(5) 0.096(3) Uani 1 1 d . . . . .
H02Y H 0.351101 1.071235 0.547560 0.116 Uiso 1 1 calc R . . . .
C02Z C 0.5923(8) 0.9871(6) 0.7873(5) 0.107(3) Uani 1 1 d . . . . .
C030 C 0.5768(8) 0.8910(5) 1.0141(5) 0.108(3) Uani 1 1 d . . . . .
H030 H 0.609021 0.933095 1.046619 0.130 Uiso 1 1 calc R . . . .
C031 C 0.7850(7) 0.5654(6) 0.9701(4) 0.092(3) Uani 1 1 d . . . . .
H031 H 0.741192 0.563593 0.999326 0.111 Uiso 1 1 calc R . . . .
B2 B 0.6865(11) 0.7665(6) 0.4419(7) 0.115(4) Uani 1 1 d . . . . .
C034 C 0.0475(10) 1.0343(6) 0.4383(5) 0.109(3) Uani 1 1 d . . . . .
H034 H 0.021955 1.078782 0.435049 0.131 Uiso 1 1 calc R . . . .
C036 C -0.0295(7) 0.6767(6) 0.3006(5) 0.104(3) Uani 1 1 d . . . . .
H036 H -0.038512 0.662058 0.256827 0.125 Uiso 1 1 calc R . . . .
C037 C 0.2059(8) 0.6549(6) 0.7407(4) 0.116(4) Uani 1 1 d . . . . .
H03A H 0.282899 0.675158 0.749663 0.139 Uiso 1 1 calc R . . . .
H03B H 0.198736 0.616723 0.762902 0.139 Uiso 1 1 calc R . . . .
C038 C -0.0106(7) 0.7631(6) 0.5949(5) 0.109(3) Uani 1 1 d . . . . .
H038 H -0.053044 0.749470 0.621468 0.130 Uiso 1 1 calc R . . . .
C03A C 0.8737(8) 0.7586(7) 1.0457(4) 0.123(4) Uani 1 1 d . . . . .
H03C H 0.900338 0.713841 1.032241 0.148 Uiso 1 1 calc R . . . .
C03B C 0.6186(7) 0.6707(6) 1.0664(4) 0.099(3) Uani 1 1 d . . . . .
H03D H 0.679998 0.705024 1.088691 0.118 Uiso 1 1 calc R . . . .
C03C C -0.0855(7) 0.6710(6) 0.3913(5) 0.102(3) Uani 1 1 d . . . . .
H03E H -0.135260 0.651998 0.411680 0.123 Uiso 1 1 calc R . . . .
C03F C 0.5523(8) 0.6416(6) 1.0995(4) 0.105(3) Uani 1 1 d . . . . .
H03F H 0.573047 0.651509 1.143301 0.126 Uiso 1 1 calc R . . . .
C03G C 0.4031(10) 0.9575(8) 0.7760(5) 0.146(5) Uani 1 1 d . . . . .
H03G H 0.392642 0.916220 0.738445 0.176 Uiso 1 1 calc R . . . .
H03H H 0.403016 1.002919 0.762357 0.176 Uiso 1 1 calc R . . . .
C03H C 0.5071(8) 0.9590(7) 0.8147(6) 0.118(4) Uani 1 1 d . . . . .
H03I H 0.517144 0.909230 0.818242 0.142 Uiso 1 1 calc R . . . .
H03J H 0.511435 0.990677 0.856773 0.142 Uiso 1 1 calc R . . . .
C03I C 0.8017(9) 0.8915(7) 1.0800(7) 0.164(6) Uani 1 1 d . . . . .
H03K H 0.775009 0.936938 1.089767 0.197 Uiso 1 1 calc R . . . .
C03J C -0.1000(8) 0.6480(6) 0.3285(6) 0.114(3) Uani 1 1 d . . . . .
H03L H -0.158876 0.612388 0.304746 0.136 Uiso 1 1 calc R . . . .
C03M C 0.9047(11) 0.8817(12) 1.1082(8) 0.218(10) Uani 1 1 d . . . . .
H03M H 0.950112 0.921165 1.138445 0.261 Uiso 1 1 calc R . . . .
C03Q C 0.9407(11) 0.8142(9) 1.0922(7) 0.178(7) Uani 1 1 d . . . . .
H03Q H 1.009070 0.806314 1.112393 0.214 Uiso 1 1 calc R . . . .
F23 F 0.9254(8) 0.5345(14) 1.1790(5) 0.52(2) Uani 1 1 d . . . . .
F10 F 0.8964(11) 0.6286(9) 1.1277(5) 0.345(11) Uani 1 1 d . . . . .
B6 B 0.8483(13) 0.5696(14) 1.1436(7) 0.189(11) Uani 1 1 d . . . . .
F24 F 0.6085(14) 0.3396(9) 0.8005(6) 0.278(6) Uani 1 1 d . U . . .
F27 F 0.7293(10) 0.3834(8) 0.7559(6) 0.270(6) Uani 1 1 d . U . . .
F25 F 0.6539(8) 0.4570(6) 0.8254(5) 0.202(4) Uani 1 1 d . U . . .
F26 F 0.5560(11) 0.3991(6) 0.7297(5) 0.232(5) Uani 1 1 d . U . . .
B7 B 0.646(2) 0.4036(15) 0.7779(12) 0.188(9) Uani 1 1 d . U . . .

loop_
_atom_site_aniso_label
_atom_site_aniso_U_11
_atom_site_aniso_U_22
_atom_site_aniso_U_33
_atom_site_aniso_U_23
_atom_site_aniso_U_13
_atom_site_aniso_U_12
Fe01 0.0619(6) 0.0489(5) 0.0741(7) 0.0125(4) 0.0157(5) 0.0112(4)
Fe02 0.0651(6) 0.0848(8) 0.0655(7) -0.0011(5) 0.0122(5) 0.0000(5)
O003 0.081(3) 0.045(2) 0.075(3) 0.009(2) 0.011(2) 0.008(2)
F1 0.100(3) 0.076(3) 0.126(4) 0.028(3) -0.026(3) -0.017(3)
O005 0.092(3) 0.063(3) 0.064(3) 0.008(2) 0.017(2) 0.014(2)
O006 0.085(3) 0.079(4) 0.091(4) 0.032(3) 0.025(3) 0.001(3)
O007 0.061(3) 0.083(3) 0.082(3) 0.008(3) 0.013(3) 0.001(2)
F13 0.116(4) 0.059(3) 0.172(5) 0.015(3) -0.002(4) 0.018(3)
N19 0.073(3) 0.055(3) 0.051(3) 0.003(2) 0.014(3) 0.006(3)
F12 0.123(4) 0.058(3) 0.148(5) 0.013(3) 0.030(3) 0.000(3)
N22 0.055(3) 0.048(3) 0.073(4) 0.010(3) 0.018(3) 0.009(2)
N18 0.068(3) 0.052(3) 0.059(3) 0.004(3) 0.007(3) 0.009(3)
N23 0.072(4) 0.070(4) 0.072(4) 0.018(3) 0.011(3) 0.000(3)
N00E 0.064(3) 0.054(3) 0.073(4) 0.016(3) 0.010(3) 0.007(3)
N00F 0.077(4) 0.046(3) 0.060(3) 0.004(2) 0.015(3) 0.011(3)
N00G 0.068(4) 0.052(3) 0.088(4) 0.000(3) 0.010(3) -0.002(3)
N00H 0.065(3) 0.060(3) 0.080(4) 0.020(3) 0.012(3) 0.002(3)
N00I 0.055(3) 0.071(4) 0.072(4) 0.003(3) -0.001(3) -0.006(3)
N00J 0.067(3) 0.042(3) 0.074(4) 0.016(3) 0.009(3) 0.002(2)
F5 0.094(3) 0.146(5) 0.107(4) 0.009(3) 0.021(3) -0.006(3)
F3 0.116(4) 0.098(4) 0.135(5) 0.029(3) -0.016(3) -0.023(3)
N00M 0.075(4) 0.072(4) 0.073(4) 0.017(3) 0.019(3) 0.036(3)
N00N 0.066(4) 0.065(4) 0.083(4) 0.016(3) 0.014(3) 0.020(3)
N00O 0.062(3) 0.067(4) 0.068(4) 0.010(3) 0.016(3) 0.008(3)
N00Q 0.107(5) 0.072(4) 0.085(5) 0.014(4) 0.046(4) 0.026(4)
C00R 0.071(4) 0.047(4) 0.066(4) 0.011(3) 0.012(3) 0.009(3)
N00S 0.066(4) 0.106(5) 0.058(4) 0.025(4) -0.002(3) -0.009(3)
C40 0.060(4) 0.055(4) 0.074(4) 0.011(3) 0.018(3) 0.006(3)
C00U 0.066(4) 0.060(4) 0.065(4) 0.005(3) 0.009(3) -0.003(3)
C42 0.062(4) 0.048(4) 0.065(4) 0.006(3) 0.019(3) 0.009(3)
C41 0.068(4) 0.051(4) 0.067(4) 0.008(3) 0.011(3) 0.010(3)
N00X 0.080(4) 0.084(4) 0.075(4) 0.009(4) 0.023(3) 0.020(3)
N00Y 0.085(5) 0.078(5) 0.089(5) 0.011(4) 0.035(4) 0.001(4)
N00Z 0.057(3) 0.082(4) 0.072(4) -0.011(3) 0.024(3) -0.001(3)
N010 0.085(4) 0.093(5) 0.078(4) 0.011(4) 0.021(4) 0.041(4)
O011 0.146(6) 0.084(4) 0.101(5) -0.004(3) 0.056(4) 0.008(4)
N012 0.064(4) 0.082(4) 0.068(4) -0.003(3) 0.022(3) 0.000(3)
C43 0.069(4) 0.045(3) 0.076(5) 0.005(3) 0.017(4) 0.012(3)
F14 0.135(5) 0.137(5) 0.147(6) 0.027(4) -0.016(4) 0.035(4)
F2 0.114(4) 0.197(7) 0.104(4) 0.018(4) 0.023(3) -0.038(4)
O016 0.093(4) 0.192(7) 0.075(4) 0.014(4) 0.014(3) 0.079(5)
N017 0.068(4) 0.101(5) 0.059(4) 0.006(3) 0.013(3) 0.010(3)
C018 0.066(4) 0.048(4) 0.074(4) 0.014(3) 0.014(3) 0.015(3)
C019 0.075(4) 0.047(4) 0.087(5) 0.013(4) 0.021(4) 0.018(3)
C01A 0.055(4) 0.076(5) 0.080(5) 0.001(4) 0.014(4) 0.012(4)
C01B 0.046(4) 0.097(6) 0.059(4) -0.014(4) 0.006(3) 0.004(4)
C01C 0.063(4) 0.058(4) 0.053(4) 0.010(3) 0.006(3) 0.013(3)
N20 0.100(5) 0.083(5) 0.092(5) 0.017(4) 0.051(4) 0.019(4)
C01E 0.065(4) 0.078(5) 0.064(4) 0.008(4) 0.013(3) -0.003(4)
C01F 0.087(5) 0.046(4) 0.080(5) 0.013(3) 0.015(4) 0.019(3)
C01G 0.083(5) 0.050(4) 0.060(4) 0.011(3) 0.010(4) 0.019(3)
F6 0.116(4) 0.256(9) 0.077(4) 0.022(4) 0.002(3) -0.057(5)
C01I 0.053(4) 0.098(6) 0.075(5) 0.010(4) 0.010(4) 0.005(4)
C01J 0.061(4) 0.069(4) 0.056(4) 0.006(3) 0.019(3) 0.007(3)
F11 0.141(5) 0.073(4) 0.266(9) 0.022(5) 0.022(5) -0.025(4)
N21 0.100(5) 0.095(6) 0.129(7) 0.025(5) 0.059(5) 0.007(4)
C01M 0.070(5) 0.092(6) 0.064(5) 0.009(4) 0.012(4) 0.014(4)
C01N 0.058(4) 0.072(4) 0.069(4) 0.013(4) 0.009(3) 0.011(3)
F4 0.126(5) 0.150(6) 0.189(7) 0.003(5) -0.039(5) 0.053(5)
C01P 0.090(5) 0.072(5) 0.086(5) 0.008(4) 0.038(4) 0.035(4)
C01Q 0.075(5) 0.053(4) 0.081(5) 0.004(4) 0.010(4) 0.006(3)
O01R 0.144(6) 0.132(7) 0.220(9) 0.102(7) 0.087(6) 0.030(5)
C01S 0.087(5) 0.042(4) 0.104(6) 0.004(4) 0.008(5) -0.007(4)
C01T 0.086(5) 0.047(4) 0.085(5) 0.010(3) 0.020(4) 0.015(3)
C01U 0.079(5) 0.070(5) 0.076(5) 0.017(4) 0.028(4) 0.015(4)
C01V 0.069(5) 0.084(5) 0.077(5) -0.012(4) 0.013(4) 0.001(4)
C01W 0.068(5) 0.069(5) 0.072(5) -0.001(4) 0.026(4) 0.001(4)
C01X 0.073(5) 0.073(5) 0.092(6) 0.021(4) 0.041(4) 0.002(4)
C01Y 0.066(4) 0.070(4) 0.065(4) 0.012(3) 0.007(3) -0.001(3)
C01Z 0.090(5) 0.072(5) 0.071(5) 0.025(4) 0.033(4) 0.032(4)
C020 0.080(5) 0.082(5) 0.084(6) 0.021(4) 0.026(4) 0.012(4)
C021 0.079(5) 0.064(4) 0.083(5) 0.033(4) 0.020(4) 0.005(4)
C022 0.073(4) 0.057(4) 0.066(4) 0.009(3) 0.017(3) 0.004(3)
C023 0.078(5) 0.075(5) 0.095(6) 0.015(5) 0.029(4) 0.020(4)
C024 0.091(6) 0.128(8) 0.087(6) 0.030(5) 0.031(5) 0.041(6)
C025 0.056(4) 0.081(5) 0.103(6) 0.028(5) 0.029(4) 0.009(4)
C026 0.084(6) 0.092(6) 0.100(6) 0.027(5) 0.038(5) 0.036(5)
C027 0.057(4) 0.102(7) 0.081(5) -0.004(5) 0.009(4) -0.010(4)
C028 0.073(5) 0.052(4) 0.105(6) 0.007(4) 0.000(4) 0.011(3)
C029 0.086(5) 0.069(5) 0.077(5) 0.009(4) 0.037(4) 0.008(4)
C02A 0.065(5) 0.113(7) 0.077(5) -0.010(5) 0.011(4) 0.008(5)
C02B 0.059(4) 0.071(5) 0.100(6) 0.029(4) 0.006(4) 0.010(4)
C02C 0.067(4) 0.084(5) 0.067(5) 0.008(4) 0.009(4) 0.015(4)
C02D 0.081(6) 0.110(7) 0.082(6) -0.017(5) 0.012(5) -0.004(5)
C02E 0.079(5) 0.088(6) 0.080(6) 0.009(4) 0.007(4) 0.010(4)
C02F 0.082(5) 0.086(6) 0.067(5) 0.007(4) 0.006(4) -0.009(4)
C02G 0.064(4) 0.065(5) 0.073(5) 0.005(4) 0.018(4) -0.002(3)
C02H 0.089(5) 0.085(6) 0.079(5) 0.013(4) 0.030(4) -0.009(5)
C02I 0.100(6) 0.040(4) 0.122(7) 0.000(4) 0.006(5) -0.001(4)
C02J 0.072(4) 0.072(5) 0.082(5) 0.017(4) 0.030(4) 0.005(4)
C02K 0.071(5) 0.089(6) 0.075(5) 0.015(4) 0.020(4) 0.011(4)
C02L 0.112(7) 0.071(5) 0.091(6) 0.013(5) 0.051(5) 0.029(5)
C02M 0.075(5) 0.105(7) 0.123(8) 0.020(6) 0.002(5) 0.017(5)
C02N 0.089(6) 0.094(6) 0.111(7) 0.029(6) 0.037(5) 0.026(5)
C02O 0.094(6) 0.163(10) 0.059(5) 0.014(6) 0.021(5) 0.061(6)
C02P 0.109(6) 0.083(6) 0.089(6) 0.021(5) 0.035(5) 0.009(5)
C02Q 0.082(5) 0.078(5) 0.088(5) 0.018(4) 0.002(4) 0.038(4)
C02R 0.071(5) 0.100(6) 0.077(5) 0.010(5) 0.009(4) 0.025(4)
B1 0.069(6) 0.081(6) 0.086(7) 0.025(5) 0.008(5) -0.001(5)
C02T 0.099(6) 0.074(5) 0.111(7) -0.015(5) 0.041(6) 0.003(5)
C02U 0.102(7) 0.117(8) 0.090(6) 0.027(6) 0.012(5) 0.057(6)
C02V 0.112(7) 0.077(5) 0.086(6) 0.012(4) 0.012(5) 0.034(5)
C02W 0.101(7) 0.117(7) 0.072(6) 0.025(5) 0.018(5) 0.013(6)
C02X 0.075(5) 0.116(8) 0.124(8) 0.031(7) 0.031(5) 0.010(5)
C02Y 0.108(7) 0.049(4) 0.125(7) 0.016(5) 0.012(6) 0.018(4)
C02Z 0.103(7) 0.102(7) 0.133(9) 0.042(7) 0.048(6) 0.019(6)
C030 0.107(7) 0.079(6) 0.105(7) -0.028(5) 0.018(6) -0.004(5)
C031 0.076(5) 0.130(8) 0.062(5) 0.004(5) 0.019(4) 0.022(5)
B2 0.126(10) 0.054(6) 0.141(11) 0.017(6) -0.018(8) 0.009(6)
C034 0.138(9) 0.088(7) 0.110(7) 0.030(6) 0.022(7) 0.060(7)
C036 0.082(6) 0.106(7) 0.105(7) 0.023(6) -0.007(5) -0.014(5)
C037 0.094(6) 0.138(9) 0.093(7) -0.015(6) 0.009(5) 0.050(6)
C038 0.070(5) 0.129(8) 0.129(9) 0.020(7) 0.047(6) 0.010(5)
C03A 0.098(7) 0.146(10) 0.088(6) -0.019(6) -0.003(5) 0.001(6)
C03B 0.093(6) 0.120(8) 0.066(5) 0.004(5) 0.012(4) -0.005(5)
C03C 0.071(5) 0.120(8) 0.110(8) 0.032(6) 0.010(5) -0.001(5)
C03F 0.098(7) 0.151(9) 0.057(5) 0.010(5) 0.014(5) 0.031(6)
C03G 0.145(10) 0.190(13) 0.086(7) 0.001(7) 0.048(7) -0.028(9)
C03H 0.098(7) 0.132(9) 0.163(10) 0.072(8) 0.067(7) 0.043(6)
C03I 0.086(7) 0.149(11) 0.186(12) -0.065(9) -0.001(8) 0.011(7)
C03J 0.096(7) 0.103(7) 0.125(9) 0.030(7) -0.006(6) -0.010(6)
C03M 0.110(10) 0.26(2) 0.177(14) -0.098(14) -0.029(9) 0.019(11)
C03Q 0.116(9) 0.185(14) 0.161(12) -0.054(11) -0.024(8) 0.036(9)
F23 0.144(7) 1.00(5) 0.167(8) -0.290(18) -0.075(7) 0.256(16)
F10 0.284(13) 0.48(2) 0.146(8) -0.026(10) 0.021(8) -0.275(16)
B6 0.104(10) 0.30(3) 0.084(9) -0.045(12) 0.024(8) -0.094(14)
F24 0.394(18) 0.233(13) 0.221(11) 0.047(10) 0.122(12) 0.034(13)
F27 0.209(10) 0.274(13) 0.257(12) -0.049(10) 0.043(9) 0.016(9)
F25 0.203(8) 0.203(9) 0.175(8) 0.010(7) 0.039(7) 0.022(7)
F26 0.280(12) 0.188(9) 0.184(8) -0.007(7) -0.012(9) 0.095(8)
B7 0.195(18) 0.193(19) 0.155(16) -0.026(15) 0.051(15) 0.090(16)

loop_
_atom_type_symbol
_atom_type_description
_atom_type_scat_dispersion_real
_atom_type_scat_dispersion_imag
_atom_type_scat_source
C C 0.0033 0.0016 'International Tables Vol C Tables 4.2.6.8 and 6.1.1.4'
H H 0.0000 0.0000 'International Tables Vol C Tables 4.2.6.8 and 6.1.1.4'
N N 0.0061 0.0033 'International Tables Vol C Tables 4.2.6.8 and 6.1.1.4'
O O 0.0106 0.0060 'International Tables Vol C Tables 4.2.6.8 and 6.1.1.4'
Fe Fe 0.3463 0.8444 'International Tables Vol C Tables 4.2.6.8 and 6.1.1.4'
F F 0.0171 0.0103 'International Tables Vol C Tables 4.2.6.8 and 6.1.1.4'
B B 0.0013 0.0007 'International Tables Vol C Tables 4.2.6.8 and 6.1.1.4'

loop_
_geom_angle_atom_site_label_1
_geom_angle_atom_site_label_2
_geom_angle_atom_site_label_3
_geom_angle
_geom_angle_site_symmetry_1
_geom_angle_site_symmetry_3
_geom_angle_publ_flag
N22 Fe01 N00F 94.4(2) . . ?
N22 Fe01 N00H 89.2(2) . . ?
N22 Fe01 N00M 174.8(2) . . ?
N00H Fe01 N00F 176.3(2) . . ?
N00H Fe01 N00M 94.3(3) . . ?
N00J Fe01 N22 81.8(2) . . ?
N00J Fe01 N00F 88.0(2) . . ?
N00J Fe01 N00H 93.2(2) . . ?
N00J Fe01 N00M 94.2(2) . . ?
N00J Fe01 N00N 172.9(2) . . ?
N00M Fe01 N00F 82.1(2) . . ?
N00N Fe01 N22 93.2(2) . . ?
N00N Fe01 N00F 97.5(2) . . ?
N00N Fe01 N00H 81.6(3) . . ?
N00N Fe01 N00M 91.1(2) . . ?
N00O Fe02 N00Z 94.4(2) . . ?
N00O Fe02 N012 93.7(2) . . ?
N00O Fe02 N017 81.8(3) . . ?
N00O Fe02 C01B 173.5(3) . . ?
N00S Fe02 N00O 89.1(2) . . ?
N00S Fe02 N00Z 81.4(3) . . ?
N00S Fe02 N012 175.3(3) . . ?
N00S Fe02 N017 96.6(3) . . ?
N00S Fe02 C01B 96.4(3) . . ?
N00Z Fe02 N012 94.6(3) . . ?
N00Z Fe02 N017 175.7(3) . . ?
N00Z Fe02 C01B 90.0(3) . . ?
N012 Fe02 N017 87.6(3) . . ?
N012 Fe02 C01B 81.1(3) . . ?
C01B Fe02 N017 94.0(3) . . ?
N18 N19 H19 118.0 . . ?
C01G N19 H19 118.0 . . ?
C01G N19 N18 124.0(6) . . ?
C42 N22 Fe01 126.7(4) . . ?
C42 N22 C018 117.6(5) . . ?
C018 N22 Fe01 115.5(5) . . ?
C01C N18 N19 116.3(5) . . ?
C01E N23 N00E 121.2(6) . . ?
C43 N00E N23 115.7(6) . . ?
C41 N00F Fe01 127.9(4) . . ?
C41 N00F C01T 117.5(6) . . ?
C01T N00F Fe01 114.2(5) . . ?
N00I N00G H00G 118.5 . . ?
N00I N00G C01A 122.9(6) . . ?
C01A N00G H00G 118.5 . . ?
C02B N00H Fe01 115.0(5) . . ?
C02B N00H C02E 118.2(7) . . ?
C02E N00H Fe01 126.8(5) . . ?
C01S N00I N00G 117.1(6) . . ?
C00U N00J Fe01 115.3(5) . . ?
C022 N00J Fe01 126.6(5) . . ?
C022 N00J C00U 118.1(6) . . ?
C01F N00M Fe01 113.7(5) . . ?
C02Q N00M Fe01 126.9(5) . . ?
C02Q N00M C01F 119.1(6) . . ?
C019 N00N Fe01 126.8(5) . . ?
C019 N00N C025 120.0(7) . . ?
C025 N00N Fe01 113.2(5) . . ?
C01J N00O Fe02 127.1(5) . . ?
C01J N00O C01N 117.7(6) . . ?
C01N N00O Fe02 115.2(5) . . ?
C02N N00Q N20 117.1(8) . . ?
C42 C00R C43 121.5(6) . . ?
C01P C00R C42 116.5(7) . . ?
C01P C00R C43 121.9(6) . . ?
C01M N00S Fe02 116.4(6) . . ?
C031 N00S Fe02 127.6(6) . . ?
C031 N00S C01M 115.8(8) . . ?
C01J C40 C01C 122.3(6) . . ?
C01J C40 C01Y 117.4(6) . . ?
C01Y C40 C01C 120.3(6) . . ?
N00J C00U C018 114.6(6) . . ?
N00J C00U C01U 121.7(7) . . ?
C01U C00U C018 123.5(7) . . ?
N22 C42 C00R 123.5(6) . . ?
N22 C42 H42 118.3 . . ?
C00R C42 H42 118.3 . . ?
N00F C41 H41 117.9 . . ?
N00F C41 C01Q 124.2(7) . . ?
C01Q C41 H41 117.9 . . ?
C023 N00X N010 118.1(7) . . ?
C01X N00Y N21 117.0(7) . . ?
C01I N00Z Fe02 114.6(6) . . ?
C02G N00Z Fe02 127.2(5) . . ?
C02G N00Z C01I 118.2(7) . . ?
C02O N010 N00X 123.9(6) . . ?
C01V N012 Fe02 115.4(5) . . ?
C01W N012 Fe02 127.4(5) . . ?
C01W N012 C01V 117.3(7) . . ?
N00E C43 C00R 122.7(6) . . ?
N00E C43 H43 118.7 . . ?
C00R C43 H43 118.7 . . ?
C02C N017 Fe02 114.5(5) . . ?
C03B N017 Fe02 127.8(6) . . ?
C03B N017 C02C 117.1(7) . . ?
N22 C018 C00U 112.6(6) . . ?
C01Z C018 N22 122.9(7) . . ?
C01Z C018 C00U 124.5(7) . . ?
N00N C019 H019 119.7 . . ?
N00N C019 C026 120.6(7) . . ?
C026 C019 H019 119.7 . . ?
O007 C01A N00G 120.6(7) . . ?
O007 C01A C028 122.1(7) . . ?
N00G C01A C028 117.3(6) . . ?
C02D C01B Fe02 114.9(6) . . ?
C03A C01B Fe02 126.1(7) . . ?
C03A C01B C02D 118.7(8) . . ?
N18 C01C C40 120.4(6) . . ?
N18 C01C H01C 119.8 . . ?
C40 C01C H01C 119.8 . . ?
N00Q N20 H20 118.3 . . ?
C02L N20 N00Q 123.4(7) . . ?
C02L N20 H20 118.3 . . ?
O006 C01E N23 117.2(7) . . ?
O006 C01E C02P 122.3(7) . . ?
N23 C01E C02P 120.5(8) . . ?
N00M C01F C01T 114.6(6) . . ?
N00M C01F C02V 119.1(7) . . ?
C02V C01F C01T 126.3(7) . . ?
O005 C01G N19 119.3(6) . . ?
O005 C01G C02F 120.7(7) . . ?
N19 C01G C02F 120.0(6) . . ?
N00Z C01I C01M 114.4(7) . . ?
N00Z C01I C02A 121.1(9) . . ?
C02A C01I C01M 124.4(8) . . ?
N00O C01J C40 124.0(6) . . ?
N00O C01J H01J 118.0 . . ?
C40 C01J H01J 118.0 . . ?
N00Y N21 H21 118.3 . . ?
C02Z N21 N00Y 123.3(8) . . ?
C02Z N21 H21 118.3 . . ?
N00S C01M C01I 112.9(7) . . ?
N00S C01M C02R 122.0(9) . . ?
C02R C01M C01I 125.1(8) . . ?
N00O C01N C02C 114.7(6) . . ?
N00O C01N C02J 121.6(7) . . ?
C02J C01N C02C 123.7(7) . . ?
C00R C01P H01P 119.6 . . ?
C01Z C01P C00R 120.8(7) . . ?
C01Z C01P H01P 119.6 . . ?
C41 C01Q C01S 123.1(7) . . ?
C41 C01Q C02I 117.0(7) . . ?
C02I C01Q C01S 119.9(7) . . ?
N00I C01S C01Q 120.1(6) . . ?
N00I C01S H01S 119.9 . . ?
C01Q C01S H01S 119.9 . . ?
N00F C01T C01F 114.7(6) . . ?
C02Y C01T N00F 120.8(7) . . ?
C02Y C01T C01F 124.6(7) . . ?
C00U C01U H01U 120.5 . . ?
C02H C01U C00U 119.1(7) . . ?
C02H C01U H01U 120.5 . . ?
N012 C01V C02D 112.4(7) . . ?
C030 C01V N012 121.1(7) . . ?
C030 C01V C02D 126.4(8) . . ?
N012 C01W H01W 117.4 . . ?
N012 C01W C029 125.3(7) . . ?
C029 C01W H01W 117.4 . . ?
N00Y C01X H01X 119.8 . . ?
N00Y C01X C027 120.4(7) . . ?
C027 C01X H01X 119.8 . . ?
C40 C01Y H01Y 120.5 . . ?
C02J C01Y C40 119.0(7) . . ?
C02J C01Y H01Y 120.5 . . ?
C018 C01Z C01P 118.6(7) . . ?
C018 C01Z H01Z 120.7 . . ?
C01P C01Z H01Z 120.7 . . ?
C02C C020 H020 120.1 . . ?
C02W C020 H020 120.1 . . ?
C02W C020 C02C 119.7(8) . . ?
C022 C021 H021 120.2 . . ?
C022 C021 C02H 119.6(7) . . ?
C02H C021 H021 120.2 . . ?
N00J C022 C021 123.2(7) . . ?
N00J C022 H022 118.4 . . ?
C021 C022 H022 118.4 . . ?
N00X C023 H023 118.8 . . ?
N00X C023 C029 122.4(7) . . ?
C029 C023 H023 118.8 . . ?
C02M C024 H024 121.2 . . ?
C031 C024 H024 121.2 . . ?
C031 C024 C02M 117.7(10) . . ?
N00N C025 C02B 115.7(7) . . ?
N00N C025 C02X 119.7(8) . . ?
C02X C025 C02B 124.5(8) . . ?
C019 C026 C02N 119.9(9) . . ?
C038 C026 C019 120.8(9) . . ?
C038 C026 C02N 119.2(9) . . ?
C02G C027 C01X 120.4(8) . . ?
C02G C027 C02K 117.2(9) . . ?
C02K C027 C01X 122.4(8) . . ?
C01A C028 H02A 109.1 . . ?
C01A C028 H02B 109.1 . . ?
H02A C028 H02B 107.8 . . ?
C02F C028 C01A 112.5(6) . . ?
C02F C028 H02A 109.1 . . ?
C02F C028 H02B 109.1 . . ?
C01W C029 C023 121.8(7) . . ?
C01W C029 C02T 117.0(8) . . ?
C02T C029 C023 121.2(8) . . ?
C01I C02A H02C 120.9 . . ?
C02K C02A C01I 118.2(8) . . ?
C02K C02A H02C 120.9 . . ?
N00H C02B C025 114.3(7) . . ?
N00H C02B C03C 120.4(8) . . ?
C03C C02B C025 125.3(8) . . ?
N017 C02C C01N 113.1(7) . . ?
N017 C02C C020 121.7(7) . . ?
C020 C02C C01N 125.1(7) . . ?
C01B C02D C01V 116.2(7) . . ?
C01B C02D C03I 123.8(9) . . ?
C03I C02D C01V 119.9(10) . . ?
N00H C02E H02E 118.4 . . ?
N00H C02E C036 123.2(9) . . ?
C036 C02E H02E 118.4 . . ?
C01G C02F H02D 109.4 . . ?
C01G C02F H02F 109.4 . . ?
C028 C02F C01G 111.4(6) . . ?
C028 C02F H02D 109.4 . . ?
C028 C02F H02F 109.4 . . ?
H02D C02F H02F 108.0 . . ?
N00Z C02G C027 123.8(7) . . ?
N00Z C02G H02G 118.1 . . ?
C027 C02G H02G 118.1 . . ?
C01U C02H C021 118.4(7) . . ?
C01U C02H H02H 120.8 . . ?
C021 C02H H02H 120.8 . . ?
C01Q C02I H02I 120.1 . . ?
C02Y C02I C01Q 119.7(7) . . ?
C02Y C02I H02I 120.1 . . ?
C01N C02J H02J 119.8 . . ?
C01Y C02J C01N 120.3(7) . . ?
C01Y C02J H02J 119.8 . . ?
C027 C02K H02K 119.2 . . ?
C02A C02K C027 121.5(8) . . ?
C02A C02K H02K 119.2 . . ?
O011 C02L N20 119.6(8) . . ?
O011 C02L C03G 120.9(10) . . ?
N20 C02L C03G 119.2(8) . . ?
C024 C02M H02M 120.7 . . ?
C02R C02M C024 118.5(9) . . ?
C02R C02M H02M 120.7 . . ?
N00Q C02N C026 121.9(9) . . ?
N00Q C02N H02N 119.0 . . ?
C026 C02N H02N 119.0 . . ?
N010 C02O C037 116.7(8) . . ?
O016 C02O N010 123.2(8) . . ?
O016 C02O C037 119.9(9) . . ?
C01E C02P H02L 109.2 . . ?
C01E C02P H02O 109.2 . . ?
H02L C02P H02O 107.9 . . ?
C037 C02P C01E 112.0(8) . . ?
C037 C02P H02L 109.2 . . ?
C037 C02P H02O 109.2 . . ?
N00M C02Q H02Q 118.4 . . ?
N00M C02Q C02U 123.3(8) . . ?
C02U C02Q H02Q 118.4 . . ?
C01M C02R C02M 119.9(9) . . ?
C01M C02R H02R 120.0 . . ?
C02M C02R H02R 120.0 . . ?
F3 B1 F1 108.6(8) . . ?
F2 B1 F1 108.6(7) . . ?
F2 B1 F3 107.0(9) . . ?
F4 B1 F1 110.7(8) . . ?
F4 B1 F3 109.6(8) . . ?
F4 B1 F2 112.4(9) . . ?
C029 C02T H02T 121.5 . . ?
C030 C02T C029 117.0(8) . . ?
C030 C02T H02T 121.5 . . ?
C02Q C02U H02U 121.8 . . ?
C034 C02U C02Q 116.4(9) . . ?
C034 C02U H02U 121.8 . . ?
C01F C02V H02V 120.3 . . ?
C034 C02V C01F 119.5(9) . . ?
C034 C02V H02V 120.3 . . ?
C020 C02W H02W 120.3 . . ?
C03F C02W C020 119.4(9) . . ?
C03F C02W H02W 120.3 . . ?
C025 C02X H02X 119.4 . . ?
C038 C02X C025 121.2(9) . . ?
C038 C02X H02X 119.4 . . ?
C01T C02Y H02Y 119.6 . . ?
C02I C02Y C01T 120.7(8) . . ?
C02I C02Y H02Y 119.6 . . ?
N21 C02Z C03H 117.2(10) . . ?
O01R C02Z N21 118.7(10) . . ?
O01R C02Z C03H 123.9(10) . . ?
C01V C030 C02T 122.4(7) . . ?
C01V C030 H030 118.8 . . ?
C02T C030 H030 118.8 . . ?
N00S C031 C024 126.0(9) . . ?
N00S C031 H031 117.0 . . ?
C024 C031 H031 117.0 . . ?
F13 B2 F12 108.9(9) . . ?
F13 B2 F14 107.5(12) . . ?
F12 B2 F14 104.3(9) . . ?
F11 B2 F13 113.1(9) . . ?
F11 B2 F12 112.1(12) . . ?
F11 B2 F14 110.5(10) . . ?
C02U C034 C02V 122.6(9) . . ?
C02U C034 H034 118.7 . . ?
C02V C034 H034 118.7 . . ?
C02E C036 H036 120.4 . . ?
C03J C036 C02E 119.2(10) . . ?
C03J C036 H036 120.4 . . ?
C02O C037 H03A 109.6 . . ?
C02O C037 H03B 109.6 . . ?
C02P C037 C02O 110.5(8) . . ?
C02P C037 H03A 109.6 . . ?
C02P C037 H03B 109.6 . . ?
H03A C037 H03B 108.1 . . ?
C026 C038 C02X 117.6(9) . . ?
C026 C038 H038 121.2 . . ?
C02X C038 H038 121.2 . . ?
C01B C03A H03C 118.3 . . ?
C01B C03A C03Q 123.5(12) . . ?
C03Q C03A H03C 118.3 . . ?
N017 C03B H03D 118.9 . . ?
N017 C03B C03F 122.2(8) . . ?
C03F C03B H03D 118.9 . . ?
C02B C03C H03E 119.9 . . ?
C03J C03C C02B 120.1(10) . . ?
C03J C03C H03E 119.9 . . ?
C02W C03F C03B 119.4(8) . . ?
C02W C03F H03F 120.3 . . ?
C03B C03F H03F 120.3 . . ?
C02L C03G H03G 108.5 . . ?
C02L C03G H03H 108.5 . . ?
H03G C03G H03H 107.5 . . ?
C03H C03G C02L 114.9(10) . . ?
C03H C03G H03G 108.5 . . ?
C03H C03G H03H 108.5 . . ?
C02Z C03H H03I 109.8 . . ?
C02Z C03H H03J 109.8 . . ?
C03G C03H C02Z 109.6(10) . . ?
C03G C03H H03I 109.8 . . ?
C03G C03H H03J 109.8 . . ?
H03I C03H H03J 108.2 . . ?
C02D C03I H03K 122.3 . . ?
C03M C03I C02D 115.4(12) . . ?
C03M C03I H03K 122.3 . . ?
C036 C03J C03C 118.9(10) . . ?
C036 C03J H03L 120.6 . . ?
C03C C03J H03L 120.6 . . ?
C03I C03M H03M 119.8 . . ?
C03Q C03M C03I 120.3(12) . . ?
C03Q C03M H03M 119.8 . . ?
C03A C03Q H03Q 121.0 . . ?
C03M C03Q C03A 118.1(12) . . ?
C03M C03Q H03Q 121.0 . . ?
F5 B6 F23 106.8(14) . . ?
F5 B6 F10 108(2) . . ?
F6 B6 F5 113.4(10) . . ?
F6 B6 F23 107(2) . . ?
F6 B6 F10 108.5(14) . . ?
F10 B6 F23 113.3(14) . . ?
F27 B7 F24 103.0(19) . . ?
F27 B7 F26 111(2) . . ?
F25 B7 F24 102(2) . . ?
F25 B7 F27 122(2) . . ?
F25 B7 F26 114.5(18) . . ?
F26 B7 F24 99(2) . . ?

loop_
_geom_bond_atom_site_label_1
_geom_bond_atom_site_label_2
_geom_bond_distance
_geom_bond_site_symmetry_2
_geom_bond_publ_flag
Fe01 N22 1.967(5) . ?
Fe01 N00F 1.976(5) . ?
Fe01 N00H 1.969(6) . ?
Fe01 N00J 1.958(6) . ?
Fe01 N00M 1.968(6) . ?
Fe01 N00N 1.964(7) . ?
Fe02 N00O 1.956(6) . ?
Fe02 N00S 1.940(8) . ?
Fe02 N00Z 1.957(7) . ?
Fe02 N012 1.968(7) . ?
Fe02 N017 1.987(7) . ?
Fe02 C01B 1.975(7) . ?
F1 B1 1.402(10) . ?
O005 C01G 1.227(8) . ?
O006 C01E 1.257(9) . ?
O007 C01A 1.206(8) . ?
F13 B2 1.362(14) . ?
N19 H19 0.8800 . ?
N19 N18 1.340(7) . ?
N19 C01G 1.337(9) . ?
F12 B2 1.393(12) . ?
N22 C42 1.320(8) . ?
N22 C018 1.378(8) . ?
N18 C01C 1.280(8) . ?
N23 N00E 1.381(8) . ?
N23 C01E 1.343(9) . ?
N00E C43 1.254(8) . ?
N00F C41 1.324(8) . ?
N00F C01T 1.368(9) . ?
N00G H00G 0.8800 . ?
N00G N00I 1.352(8) . ?
N00G C01A 1.362(10) . ?
N00H C02B 1.328(10) . ?
N00H C02E 1.337(10) . ?
N00I C01S 1.291(9) . ?
N00J C00U 1.359(9) . ?
N00J C022 1.329(9) . ?
F5 B6 1.358(17) . ?
F3 B1 1.361(11) . ?
N00M C01F 1.387(9) . ?
N00M C02Q 1.320(9) . ?
N00N C019 1.334(9) . ?
N00N C025 1.355(9) . ?
N00O C01J 1.333(8) . ?
N00O C01N 1.359(9) . ?
N00Q N20 1.358(9) . ?
N00Q C02N 1.259(11) . ?
C00R C42 1.401(9) . ?
C00R C43 1.437(10) . ?
C00R C01P 1.396(10) . ?
N00S C01M 1.366(10) . ?
N00S C031 1.332(12) . ?
C40 C01C 1.448(9) . ?
C40 C01J 1.385(9) . ?
C40 C01Y 1.407(10) . ?
C00U C018 1.471(10) . ?
C00U C01U 1.390(10) . ?
C42 H42 0.9500 . ?
C41 H41 0.9500 . ?
C41 C01Q 1.350(9) . ?
N00X N010 1.360(9) . ?
N00X C023 1.249(10) . ?
N00Y N21 1.389(10) . ?
N00Y C01X 1.249(10) . ?
N00Z C01I 1.374(10) . ?
N00Z C02G 1.360(10) . ?
N010 C02O 1.318(11) . ?
O011 C02L 1.254(10) . ?
N012 C01V 1.376(9) . ?
N012 C01W 1.311(9) . ?
C43 H43 0.9500 . ?
F14 B2 1.418(15) . ?
F2 B1 1.332(11) . ?
O016 C02O 1.210(10) . ?
N017 C02C 1.365(9) . ?
N017 C03B 1.333(10) . ?
C018 C01Z 1.352(9) . ?
C019 H019 0.9500 . ?
C019 C026 1.426(11) . ?
C01A C028 1.503(10) . ?
C01B C02D 1.330(12) . ?
C01B C03A 1.313(12) . ?
C01C H01C 0.9500 . ?
N20 H20 0.8800 . ?
N20 C02L 1.342(11) . ?
C01E C02P 1.484(12) . ?
C01F C01T 1.442(10) . ?
C01F C02V 1.392(11) . ?
C01G C02F 1.511(10) . ?
F6 B6 1.347(15) . ?
C01I C01M 1.441(12) . ?
C01I C02A 1.418(12) . ?
C01J H01J 0.9500 . ?
F11 B2 1.347(16) . ?
N21 H21 0.8800 . ?
N21 C02Z 1.337(12) . ?
C01M C02R 1.378(11) . ?
C01N C02C 1.476(10) . ?
C01N C02J 1.385(10) . ?
F4 B1 1.321(12) . ?
C01P H01P 0.9500 . ?
C01P C01Z 1.368(11) . ?
C01Q C01S 1.445(11) . ?
C01Q C02I 1.404(11) . ?
O01R C02Z 1.219(12) . ?
C01S H01S 0.9500 . ?
C01T C02Y 1.360(11) . ?
C01U H01U 0.9500 . ?
C01U C02H 1.381(11) . ?
C01V C02D 1.449(12) . ?
C01V C030 1.364(12) . ?
C01W H01W 0.9500 . ?
C01W C029 1.413(11) . ?
C01X H01X 0.9500 . ?
C01X C027 1.444(12) . ?
C01Y H01Y 0.9500 . ?
C01Y C02J 1.358(10) . ?
C01Z H01Z 0.9500 . ?
C020 H020 0.9500 . ?
C020 C02C 1.389(11) . ?
C020 C02W 1.348(11) . ?
C021 H021 0.9500 . ?
C021 C022 1.363(10) . ?
C021 C02H 1.387(11) . ?
C022 H022 0.9500 . ?
C023 H023 0.9500 . ?
C023 C029 1.445(11) . ?
C024 H024 0.9500 . ?
C024 C02M 1.380(13) . ?
C024 C031 1.366(13) . ?
C025 C02B 1.436(11) . ?
C025 C02X 1.408(12) . ?
C026 C02N 1.461(13) . ?
C026 C038 1.349(13) . ?
C027 C02G 1.385(11) . ?
C027 C02K 1.396(11) . ?
C028 H02A 0.9900 . ?
C028 H02B 0.9900 . ?
C028 C02F 1.487(11) . ?
C029 C02T 1.411(11) . ?
C02A H02C 0.9500 . ?
C02A C02K 1.379(12) . ?
C02B C03C 1.402(12) . ?
C02D C03I 1.430(13) . ?
C02E H02E 0.9500 . ?
C02E C036 1.370(11) . ?
C02F H02D 0.9900 . ?
C02F H02F 0.9900 . ?
C02G H02G 0.9500 . ?
C02H H02H 0.9500 . ?
C02I H02I 0.9500 . ?
C02I C02Y 1.327(12) . ?
C02J H02J 0.9500 . ?
C02K H02K 0.9500 . ?
C02L C03G 1.508(13) . ?
C02M H02M 0.9500 . ?
C02M C02R 1.387(13) . ?
C02N H02N 0.9500 . ?
C02O C037 1.582(12) . ?
C02P H02L 0.9900 . ?
C02P H02O 0.9900 . ?
C02P C037 1.415(12) . ?
C02Q H02Q 0.9500 . ?
C02Q C02U 1.409(12) . ?
C02R H02R 0.9500 . ?
C02T H02T 0.9500 . ?
C02T C030 1.386(13) . ?
C02U H02U 0.9500 . ?
C02U C034 1.345(14) . ?
C02V H02V 0.9500 . ?
C02V C034 1.358(13) . ?
C02W H02W 0.9500 . ?
C02W C03F 1.351(13) . ?
C02X H02X 0.9500 . ?
C02X C038 1.383(14) . ?
C02Y H02Y 0.9500 . ?
C02Z C03H 1.474(13) . ?
C030 H030 0.9500 . ?
C031 H031 0.9500 . ?
C034 H034 0.9500 . ?
C036 H036 0.9500 . ?
C036 C03J 1.345(14) . ?
C037 H03A 0.9900 . ?
C037 H03B 0.9900 . ?
C038 H038 0.9500 . ?
C03A H03C 0.9500 . ?
C03A C03Q 1.393(15) . ?
C03B H03D 0.9500 . ?
C03B C03F 1.397(13) . ?
C03C H03E 0.9500 . ?
C03C C03J 1.363(14) . ?
C03F H03F 0.9500 . ?
C03G H03G 0.9900 . ?
C03G H03H 0.9900 . ?
C03G C03H 1.445(15) . ?
C03H H03I 0.9900 . ?
C03H H03J 0.9900 . ?
C03I H03K 0.9500 . ?
C03I C03M 1.402(18) . ?
C03J H03L 0.9500 . ?
C03M H03M 0.9500 . ?
C03M C03Q 1.39(2) . ?
C03Q H03Q 0.9500 . ?
F23 B6 1.47(3) . ?
F10 B6 1.39(3) . ?
F24 B7 1.51(3) . ?
F27 B7 1.31(2) . ?
F25 B7 1.27(2) . ?
F26 B7 1.41(3) . ?

loop_
_geom_torsion_atom_site_label_1
_geom_torsion_atom_site_label_2
_geom_torsion_atom_site_label_3
_geom_torsion_atom_site_label_4
_geom_torsion
_geom_torsion_site_symmetry_1
_geom_torsion_site_symmetry_2
_geom_torsion_site_symmetry_3
_geom_torsion_site_symmetry_4
_geom_torsion_publ_flag
Fe01 N22 C42 C00R 174.2(5) . . . . ?
Fe01 N22 C018 C00U 3.1(7) . . . . ?
Fe01 N22 C018 C01Z -177.3(6) . . . . ?
Fe01 N00F C41 C01Q 173.5(6) . . . . ?
Fe01 N00F C01T C01F 5.8(8) . . . . ?
Fe01 N00F C01T C02Y -175.6(7) . . . . ?
Fe01 N00H C02B C025 2.3(8) . . . . ?
Fe01 N00H C02B C03C -178.7(6) . . . . ?
Fe01 N00H C02E C036 178.2(7) . . . . ?
Fe01 N00J C00U C018 5.8(7) . . . . ?
Fe01 N00J C00U C01U -179.7(5) . . . . ?
Fe01 N00J C022 C021 -179.1(5) . . . . ?
Fe01 N00M C01F C01T -6.4(8) . . . . ?
Fe01 N00M C01F C02V 175.1(6) . . . . ?
Fe01 N00M C02Q C02U -173.1(7) . . . . ?
Fe01 N00N C019 C026 -177.9(5) . . . . ?
Fe01 N00N C025 C02B -3.6(8) . . . . ?
Fe01 N00N C025 C02X 178.3(6) . . . . ?
Fe02 N00O C01J C40 178.9(5) . . . . ?
Fe02 N00O C01N C02C -0.3(8) . . . . ?
Fe02 N00O C01N C02J -178.9(6) . . . . ?
Fe02 N00S C01M C01I 4.2(8) . . . . ?
Fe02 N00S C01M C02R -174.4(6) . . . . ?
Fe02 N00S C031 C024 176.7(7) . . . . ?
Fe02 N00Z C01I C01M -3.8(8) . . . . ?
Fe02 N00Z C01I C02A 177.9(5) . . . . ?
Fe02 N00Z C02G C027 -178.2(5) . . . . ?
Fe02 N012 C01V C02D 0.9(9) . . . . ?
Fe02 N012 C01V C030 -176.9(8) . . . . ?
Fe02 N012 C01W C029 176.6(6) . . . . ?
Fe02 N017 C02C C01N 9.2(8) . . . . ?
Fe02 N017 C02C C020 -175.3(6) . . . . ?
Fe02 N017 C03B C03F 176.3(7) . . . . ?
Fe02 C01B C02D C01V 3.2(11) . . . . ?
Fe02 C01B C02D C03I -173.3(10) . . . . ?
Fe02 C01B C03A C03Q 176.2(12) . . . . ?
O005 C01G C02F C028 64.3(10) . . . . ?
O006 C01E C02P C037 47.6(12) . . . . ?
O007 C01A C028 C02F 10.2(11) . . . . ?
N19 N18 C01C C40 178.1(6) . . . . ?
N19 C01G C02F C028 -115.4(8) . . . . ?
N22 C018 C01Z C01P 4.6(11) . . . . ?
N18 N19 C01G O005 -179.3(6) . . . . ?
N18 N19 C01G C02F 0.4(10) . . . . ?
N23 N00E C43 C00R 179.8(6) . . . . ?
N23 C01E C02P C037 -133.2(9) . . . . ?
N00E N23 C01E O006 -176.9(6) . . . . ?
N00E N23 C01E C02P 3.9(10) . . . . ?
N00F C41 C01Q C01S -179.4(7) . . . . ?
N00F C41 C01Q C02I 0.1(12) . . . . ?
N00F C01T C02Y C02I 2.0(14) . . . . ?
N00G N00I C01S C01Q 178.7(7) . . . . ?
N00G C01A C028 C02F -171.8(7) . . . . ?
N00H C02B C03C C03J 0.9(14) . . . . ?
N00H C02E C036 C03J -0.4(15) . . . . ?
N00I N00G C01A O007 177.9(7) . . . . ?
N00I N00G C01A C028 -0.2(11) . . . . ?
N00J C00U C018 N22 -5.8(8) . . . . ?
N00J C00U C018 C01Z 174.7(7) . . . . ?
N00J C00U C01U C02H -0.9(10) . . . . ?
N00M C01F C01T N00F 0.4(10) . . . . ?
N00M C01F C01T C02Y -178.2(8) . . . . ?
N00M C01F C02V C034 -1.1(13) . . . . ?
N00M C02Q C02U C034 -1.0(14) . . . . ?
N00N C019 C026 C02N -178.4(7) . . . . ?
N00N C019 C026 C038 -1.1(12) . . . . ?
N00N C025 C02B N00H 0.9(10) . . . . ?
N00N C025 C02B C03C -178.0(8) . . . . ?
N00N C025 C02X C038 0.4(14) . . . . ?
N00O C01N C02C N017 -5.9(10) . . . . ?
N00O C01N C02C C020 178.8(7) . . . . ?
N00O C01N C02J C01Y -0.2(11) . . . . ?
N00Q N20 C02L O011 -176.8(7) . . . . ?
N00Q N20 C02L C03G 8.0(14) . . . . ?
C00R C01P C01Z C018 -4.6(12) . . . . ?
N00S C01M C02R C02M -3.4(12) . . . . ?
C40 C01Y C02J C01N 0.5(11) . . . . ?
C00U N00J C022 C021 0.6(10) . . . . ?
C00U C018 C01Z C01P -175.9(7) . . . . ?
C00U C01U C02H C021 0.0(11) . . . . ?
C42 N22 C018 C00U 178.2(5) . . . . ?
C42 N22 C018 C01Z -2.2(10) . . . . ?
C42 C00R C43 N00E -12.1(10) . . . . ?
C42 C00R C01P C01Z 2.3(11) . . . . ?
C41 N00F C01T C01F 179.4(6) . . . . ?
C41 N00F C01T C02Y -2.0(11) . . . . ?
C41 C01Q C01S N00I -6.1(13) . . . . ?
C41 C01Q C02I C02Y -0.2(13) . . . . ?
N00X N010 C02O O016 -179.3(10) . . . . ?
N00X N010 C02O C037 6.0(15) . . . . ?
N00X C023 C029 C01W -8.8(13) . . . . ?
N00X C023 C029 C02T 169.8(8) . . . . ?
N00Y N21 C02Z O01R -177.7(10) . . . . ?
N00Y N21 C02Z C03H 7.0(15) . . . . ?
N00Y C01X C027 C02G -19.3(12) . . . . ?
N00Y C01X C027 C02K 161.3(8) . . . . ?
N00Z C01I C01M N00S -0.2(9) . . . . ?
N00Z C01I C01M C02R 178.3(7) . . . . ?
N00Z C01I C02A C02K -0.2(11) . . . . ?
N010 N00X C023 C029 177.2(7) . . . . ?
N010 C02O C037 C02P -158.7(10) . . . . ?
O011 C02L C03G C03H 30.8(17) . . . . ?
N012 C01V C02D C01B -2.7(12) . . . . ?
N012 C01V C02D C03I 173.9(10) . . . . ?
N012 C01V C030 C02T -2.0(16) . . . . ?
N012 C01W C029 C023 -178.9(7) . . . . ?
N012 C01W C029 C02T 2.4(12) . . . . ?
C43 C00R C42 N22 -176.8(6) . . . . ?
C43 C00R C01P C01Z 179.2(7) . . . . ?
O016 C02O C037 C02P 26.5(16) . . . . ?
N017 C03B C03F C02W -7.6(16) . . . . ?
C018 N22 C42 C00R -0.2(9) . . . . ?
C018 C00U C01U C02H 173.1(7) . . . . ?
C019 N00N C025 C02B 176.8(6) . . . . ?
C019 N00N C025 C02X -1.2(11) . . . . ?
C019 C026 C02N N00Q -17.3(13) . . . . ?
C019 C026 C038 C02X 0.3(14) . . . . ?
C01A N00G N00I C01S 178.3(7) . . . . ?
C01A C028 C02F C01G -170.8(7) . . . . ?
C01B C02D C03I C03M -2(2) . . . . ?
C01B C03A C03Q C03M -5(3) . . . . ?
C01C C40 C01J N00O -179.8(6) . . . . ?
C01C C40 C01Y C02J 179.3(7) . . . . ?
N20 N00Q C02N C026 -179.9(7) . . . . ?
N20 C02L C03G C03H -154.0(10) . . . . ?
C01E N23 N00E C43 175.1(6) . . . . ?
C01E C02P C037 C02O -168.7(9) . . . . ?
C01F N00M C02Q C02U 0.3(12) . . . . ?
C01F C01T C02Y C02I -179.6(9) . . . . ?
C01F C02V C034 C02U 0.4(16) . . . . ?
C01G N19 N18 C01C 178.2(6) . . . . ?
C01I N00Z C02G C027 -0.4(10) . . . . ?
C01I C01M C02R C02M 178.1(8) . . . . ?
C01I C02A C02K C027 1.2(11) . . . . ?
C01J N00O C01N C02C 178.3(6) . . . . ?
C01J N00O C01N C02J -0.3(10) . . . . ?
C01J C40 C01C N18 -9.4(10) . . . . ?
C01J C40 C01Y C02J -0.3(10) . . . . ?
N21 N00Y C01X C027 179.5(7) . . . . ?
N21 C02Z C03H C03G -140.4(11) . . . . ?
C01M N00S C031 C024 1.0(12) . . . . ?
C01M C01I C02A C02K -178.3(7) . . . . ?
C01N N00O C01J C40 0.4(10) . . . . ?
C01P C00R C42 N22 0.2(10) . . . . ?
C01P C00R C43 N00E 171.1(7) . . . . ?
C01Q C02I C02Y C01T -0.8(15) . . . . ?
O01R C02Z C03H C03G 44.5(18) . . . . ?
C01S C01Q C02I C02Y 179.4(9) . . . . ?
C01T N00F C41 C01Q 1.0(11) . . . . ?
C01T C01F C02V C034 -179.5(9) . . . . ?
C01U C00U C018 N22 179.9(6) . . . . ?
C01U C00U C018 C01Z 0.3(11) . . . . ?
C01V N012 C01W C029 -3.1(11) . . . . ?
C01V C02D C03I C03M -178.5(14) . . . . ?
C01W N012 C01V C02D -179.4(7) . . . . ?
C01W N012 C01V C030 2.8(12) . . . . ?
C01W C029 C02T C030 -1.3(13) . . . . ?
C01X N00Y N21 C02Z 172.4(9) . . . . ?
C01X C027 C02G N00Z -178.2(7) . . . . ?
C01X C027 C02K C02A 177.8(7) . . . . ?
C01Y C40 C01C N18 170.9(6) . . . . ?
C01Y C40 C01J N00O -0.1(11) . . . . ?
C020 C02W C03F C03B 7.9(15) . . . . ?
C022 N00J C00U C018 -173.9(6) . . . . ?
C022 N00J C00U C01U 0.6(9) . . . . ?
C022 C021 C02H C01U 1.1(11) . . . . ?
C023 N00X N010 C02O 175.1(9) . . . . ?
C023 C029 C02T C030 180.0(8) . . . . ?
C024 C02M C02R C01M 2.1(13) . . . . ?
C025 N00N C019 C026 1.5(10) . . . . ?
C025 C02B C03C C03J 179.8(9) . . . . ?
C025 C02X C038 C026 0.0(15) . . . . ?
C029 C02T C030 C01V 1.3(15) . . . . ?
C02A C01I C01M N00S 178.0(7) . . . . ?
C02A C01I C01M C02R -3.5(12) . . . . ?
C02B N00H C02E C036 0.2(12) . . . . ?
C02B C025 C02X C038 -177.4(9) . . . . ?
C02B C03C C03J C036 -1.2(16) . . . . ?
C02C N017 C03B C03F 4.8(14) . . . . ?
C02C C01N C02J C01Y -178.6(7) . . . . ?
C02C C020 C02W C03F -5.9(14) . . . . ?
C02D C01B C03A C03Q 3.5(18) . . . . ?
C02D C01V C030 C02T -179.5(10) . . . . ?
C02D C03I C03M C03Q 0(3) . . . . ?
C02E N00H C02B C025 -179.4(7) . . . . ?
C02E N00H C02B C03C -0.4(11) . . . . ?
C02E C036 C03J C03C 0.9(16) . . . . ?
C02G N00Z C01I C01M 178.1(6) . . . . ?
C02G N00Z C01I C02A -0.2(10) . . . . ?
C02G C027 C02K C02A -1.7(11) . . . . ?
C02H C021 C022 N00J -1.4(11) . . . . ?
C02I C01Q C01S N00I 174.4(8) . . . . ?
C02J C01N C02C N017 172.7(7) . . . . ?
C02J C01N C02C C020 -2.6(12) . . . . ?
C02K C027 C02G N00Z 1.3(11) . . . . ?
C02L C03G C03H C02Z -163.9(10) . . . . ?
C02M C024 C031 N00S -2.2(14) . . . . ?
C02N N00Q N20 C02L 168.2(8) . . . . ?
C02N C026 C038 C02X 177.7(9) . . . . ?
C02Q N00M C01F C01T 179.3(7) . . . . ?
C02Q N00M C01F C02V 0.8(11) . . . . ?
C02Q C02U C034 C02V 0.6(16) . . . . ?
C02V C01F C01T N00F 178.8(8) . . . . ?
C02V C01F C01T C02Y 0.3(14) . . . . ?
C02W C020 C02C N017 3.3(13) . . . . ?
C02W C020 C02C C01N 178.2(8) . . . . ?
C02X C025 C02B N00H 178.8(8) . . . . ?
C02X C025 C02B C03C -0.1(14) . . . . ?
C030 C01V C02D C01B 175.0(10) . . . . ?
C030 C01V C02D C03I -8.4(17) . . . . ?
C031 N00S C01M C01I -179.5(6) . . . . ?
C031 N00S C01M C02R 1.9(11) . . . . ?
C031 C024 C02M C02R 0.5(13) . . . . ?
C038 C026 C02N N00Q 165.3(9) . . . . ?
C03A C01B C02D C01V 176.7(9) . . . . ?
C03A C01B C02D C03I 0.2(17) . . . . ?
C03B N017 C02C C01N -178.2(7) . . . . ?
C03B N017 C02C C020 -2.7(12) . . . . ?
C03I C03M C03Q C03A 3(3) . . . . ?

loop_
_smtbx_masks_void_nr
_smtbx_masks_void_average_x
_smtbx_masks_void_average_y
_smtbx_masks_void_average_z
_smtbx_masks_void_volume
_smtbx_masks_void_count_electrons
_smtbx_masks_void_content
1 0.406 -0.847 -0.847 1404.3 262.7 ?
2 0.433 0.765 0.707 78.9 0.0 ?
3 0.567 0.235 0.293 78.9 0.0 ?
